data_7227292
loop_
_publ_author_name
'Mallia, Ajith R.'
'Ramakrishnan, Remya'
'Niyas, M. A.'
'Hariharan, Mahesh'

_publ_section_title
;
 Crystalline triphenylamine substituted arenes: solid state packing and
 luminescence properties
;
_journal_issue 5
_journal_name_full CrystEngComm
_journal_page_first 817
_journal_paper_doi 10.1039/C6CE02321E
_journal_volume 19
_journal_year 2017
_chemical_absolute_configuration rm
_chemical_formula_moiety 'C38 H25 N'
_chemical_formula_sum 'C38 H25 N'
_chemical_formula_weight 495.59
_chemical_name_systematic
;
 ?
;
_space_group_IT_number 14
_symmetry_cell_setting monoclinic
_symmetry_space_group_name_Hall '-P 2ybc'
_symmetry_space_group_name_H-M 'P 1 21/c 1'
_atom_sites_solution_hydrogens geom
_atom_sites_solution_primary direct
_atom_sites_solution_secondary difmap
_audit_creation_method SHELXL-97
_audit_update_record
;
2016-07-15 deposited with the CCDC.
2016-12-19 downloaded from the CCDC.
;
_cell_angle_alpha 90.00
_cell_angle_beta 93.835(5)
_cell_angle_gamma 90.00
_cell_formula_units_Z 4
_cell_length_a 20.863(3)
_cell_length_b 10.6106(16)
_cell_length_c 11.6041(13)
_cell_measurement_reflns_used 1304
_cell_measurement_temperature 296(2)
_cell_measurement_theta_max 22.08
_cell_measurement_theta_min 2.74
_cell_volume 2563.0(6)
_computing_cell_refinement 'Bruker SAINT'
_computing_data_collection 'Bruker APEX2'
_computing_data_reduction 'Bruker SAINT'
_computing_molecular_graphics 'Bruker SHELXTL'
_computing_publication_material 'Bruker SHELXTL'
_computing_structure_refinement 'SHELXL-97 (Sheldrick, 2008)'
_computing_structure_solution 'SHELXS-97 (Sheldrick, 2008)'
_diffrn_ambient_temperature 296(2)
_diffrn_measured_fraction_theta_full 1.000
_diffrn_measured_fraction_theta_max 1.000
_diffrn_measurement_device_type 'Bruker APEX-II CCD'
_diffrn_measurement_method '\f and \w scans'
_diffrn_radiation_monochromator graphite
_diffrn_radiation_source 'fine-focus sealed tube'
_diffrn_radiation_type MoK\a
_diffrn_radiation_wavelength 0.71073
_diffrn_reflns_av_R_equivalents 0.1007
_diffrn_reflns_av_sigmaI/netI 0.1078
_diffrn_reflns_limit_h_max 24
_diffrn_reflns_limit_h_min -24
_diffrn_reflns_limit_k_max 12
_diffrn_reflns_limit_k_min -12
_diffrn_reflns_limit_l_max 13
_diffrn_reflns_limit_l_min -13
_diffrn_reflns_number 18842
_diffrn_reflns_theta_full 24.71
_diffrn_reflns_theta_max 24.71
_diffrn_reflns_theta_min 0.98
_diffrn_standards_number 0
_exptl_absorpt_coefficient_mu 0.074
_exptl_absorpt_correction_T_max 0.9927
_exptl_absorpt_correction_T_min 0.9890
_exptl_absorpt_correction_type multi-scan
_exptl_absorpt_process_details SADABS
_exptl_crystal_colour yellow
_exptl_crystal_density_diffrn 1.284
_exptl_crystal_density_meas 1.283
_exptl_crystal_density_method 'not measured'
_exptl_crystal_description block
_exptl_crystal_F_000 1040
_exptl_crystal_size_max 0.15
_exptl_crystal_size_mid 0.15
_exptl_crystal_size_min 0.10
_refine_diff_density_max 0.215
_refine_diff_density_min -0.243
_refine_diff_density_rms 0.068
_refine_ls_extinction_method none
_refine_ls_goodness_of_fit_ref 0.993
_refine_ls_hydrogen_treatment constr
_refine_ls_matrix_type full
_refine_ls_number_parameters 352
_refine_ls_number_reflns 4367
_refine_ls_number_restraints 0
_refine_ls_restrained_S_all 0.993
_refine_ls_R_factor_all 0.1754
_refine_ls_R_factor_gt 0.0566
_refine_ls_shift/su_max 0.000
_refine_ls_shift/su_mean 0.000
_refine_ls_structure_factor_coef Fsqd
_refine_ls_weighting_details 'calc w=1/[\s^2^(Fo^2^)+(0.0784P)^2^+0.0000P] where P=(Fo^2^+2Fc^2^)/3'
_refine_ls_weighting_scheme calc
_refine_ls_wR_factor_gt 0.1198
_refine_ls_wR_factor_ref 0.1877
_reflns_number_gt 1792
_reflns_number_total 4367
_reflns_threshold_expression >2\s(I)
_cod_data_source_file c6ce02321e2.cif
_cod_data_source_block arm_pe_t
_cod_depositor_comments
;
The following automatic conversions were performed:

'_symmetry_cell_setting' value 'Monoclinic' changed to 'monoclinic'
according to
/usr/data/users/saulius/crontab/automatic-downloads/rss-feeds/RSC/lib/dictionaries/cif_core.dic
dictionary named 'cif_core.dic' version 2.4.2 from 2011-04-26.

Automatic conversion script
Id: cif_fix_values 4268 2015-11-12 08:31:59Z antanas 

 Adding full bibliography for 7227288--7227293.cif.
;
_cod_original_sg_symbol_Hall ' -P 2ybc'
_cod_original_sg_symbol_H-M 'P2(1)/c  '
_cod_database_code 7227292

loop_
_symmetry_equiv_pos_as_xyz
'x, y, z'
'-x, y+1/2, -z+1/2'
'-x, -y, -z'
'x, -y-1/2, z-1/2'

loop_
_atom_site_label
_atom_site_type_symbol
_atom_site_fract_x
_atom_site_fract_y
_atom_site_fract_z
_atom_site_U_iso_or_equiv
_atom_site_adp_type
_atom_site_occupancy
_atom_site_symmetry_multiplicity
_atom_site_calc_flag
_atom_site_refinement_flags
C1 C 1.2575(2) 0.8602(4) 0.0182(4) 0.0647(13) Uani 1 1 d .
H1 H 1.3016 0.8593 0.0106 0.078 Uiso 1 1 calc R
C2 C 1.2163(3) 0.8160(4) -0.0688(4) 0.0656(14) Uani 1 1 d .
H2 H 1.2327 0.7859 -0.1360 0.079 Uiso 1 1 calc R
C3 C 1.1499(2) 0.8151(4) -0.0591(3) 0.0579(13) Uani 1 1 d .
H3 H 1.1233 0.7843 -0.1202 0.069 Uiso 1 1 calc R
C4 C 1.0119(2) 0.8042(4) -0.0341(3) 0.0510(11) Uani 1 1 d .
H4 H 1.0284 0.7689 -0.0993 0.061 Uiso 1 1 calc R
C5 C 0.9465(2) 0.8066(4) -0.0247(3) 0.0546(12) Uani 1 1 d .
H5 H 0.9195 0.7757 -0.0852 0.066 Uiso 1 1 calc R
C6 C 0.92038(19) 0.8528(4) 0.0708(3) 0.0461(11) Uani 1 1 d .
H6 H 0.8760 0.8531 0.0750 0.055 Uiso 1 1 calc R
C7 C 0.9765(2) 1.0126(4) 0.3441(3) 0.0499(11) Uani 1 1 d .
H7 H 0.9600 1.0519 0.4074 0.060 Uiso 1 1 calc R
C8 C 1.0417(2) 1.0157(4) 0.3326(3) 0.0471(11) Uani 1 1 d .
H8 H 1.0680 1.0577 0.3880 0.057 Uiso 1 1 calc R
C9 C 1.1822(2) 0.9958(4) 0.3219(3) 0.0540(12) Uani 1 1 d .
H9 H 1.1665 1.0247 0.3903 0.065 Uiso 1 1 calc R
C10 C 1.2484(2) 0.9936(4) 0.3113(4) 0.0610(13) Uani 1 1 d .
H10 H 1.2758 1.0202 0.3731 0.073 Uiso 1 1 calc R
C11 C 1.2739(2) 0.9536(4) 0.2129(4) 0.0639(13) Uani 1 1 d .
H11 H 1.3181 0.9565 0.2063 0.077 Uiso 1 1 calc R
C12 C 1.2324(2) 0.9075(4) 0.1201(4) 0.0532(11) Uani 1 1 d .
C13 C 1.1645(2) 0.9076(3) 0.1301(3) 0.0440(10) Uani 1 1 d .
C14 C 1.1225(2) 0.8586(3) 0.0387(3) 0.0441(11) Uani 1 1 d .
C15 C 1.0531(2) 0.8532(4) 0.0513(3) 0.0429(10) Uani 1 1 d .
C16 C 1.02797(19) 0.9027(3) 0.1529(3) 0.0375(10) Uani 1 1 d .
C17 C 1.06926(19) 0.9587(4) 0.2415(3) 0.0422(10) Uani 1 1 d .
C18 C 1.13917(19) 0.9560(3) 0.2331(3) 0.0428(10) Uani 1 1 d .
C19 C 0.9607(2) 0.9009(3) 0.1644(3) 0.0408(10) Uani 1 1 d .
C20 C 0.93496(19) 0.9532(4) 0.2648(3) 0.0422(10) Uani 1 1 d .
C21 C 0.8666(2) 0.9447(4) 0.2884(3) 0.0425(10) Uani 1 1 d .
C22 C 0.8300(2) 0.8344(4) 0.2722(3) 0.0465(11) Uani 1 1 d .
H22 H 0.8492 0.7637 0.2419 0.056 Uiso 1 1 calc R
C23 C 0.7668(2) 0.8263(4) 0.2994(3) 0.0481(11) Uani 1 1 d .
H23 H 0.7444 0.7513 0.2867 0.058 Uiso 1 1 calc R
C24 C 0.7363(2) 0.9294(4) 0.3458(3) 0.0469(11) Uani 1 1 d .
C25 C 0.7717(2) 1.0381(4) 0.3651(3) 0.0531(12) Uani 1 1 d .
H25 H 0.7528 1.1075 0.3982 0.064 Uiso 1 1 calc R
C26 C 0.8350(2) 1.0456(4) 0.3358(3) 0.0494(11) Uani 1 1 d .
H26 H 0.8571 1.1210 0.3484 0.059 Uiso 1 1 calc R
C27 C 0.6452(2) 0.8044(4) 0.4090(4) 0.0538(12) Uani 1 1 d .
C28 C 0.6749(2) 0.7389(5) 0.5010(4) 0.0700(14) Uani 1 1 d .
H28 H 0.7127 0.7692 0.5378 0.084 Uiso 1 1 calc R
C29 C 0.6480(3) 0.6285(5) 0.5375(4) 0.0801(16) Uani 1 1 d .
H29 H 0.6675 0.5854 0.6002 0.096 Uiso 1 1 calc R
C30 C 0.5927(3) 0.5813(5) 0.4823(5) 0.0849(17) Uani 1 1 d .
H30 H 0.5744 0.5073 0.5079 0.102 Uiso 1 1 calc R
C31 C 0.5654(3) 0.6439(6) 0.3904(6) 0.0874(17) Uani 1 1 d .
H31 H 0.5286 0.6114 0.3515 0.105 Uiso 1 1 calc R
C32 C 0.5912(2) 0.7553(5) 0.3532(4) 0.0699(14) Uani 1 1 d .
H32 H 0.5717 0.7971 0.2897 0.084 Uiso 1 1 calc R
C33 C 0.6302(2) 1.0291(4) 0.3694(4) 0.0574(12) Uani 1 1 d .
C34 C 0.5880(2) 1.0471(5) 0.4544(4) 0.0785(15) Uani 1 1 d .
H34 H 0.5860 0.9886 0.5138 0.094 Uiso 1 1 calc R
C35 C 0.5489(3) 1.1514(6) 0.4515(6) 0.099(2) Uani 1 1 d .
H35 H 0.5208 1.1634 0.5095 0.118 Uiso 1 1 calc R
C36 C 0.5508(3) 1.2372(6) 0.3649(7) 0.103(2) Uani 1 1 d .
H36 H 0.5236 1.3067 0.3632 0.123 Uiso 1 1 calc R
C37 C 0.5927(3) 1.2215(5) 0.2799(5) 0.0882(17) Uani 1 1 d .
H37 H 0.5946 1.2812 0.2215 0.106 Uiso 1 1 calc R
C38 C 0.6322(2) 1.1168(5) 0.2812(4) 0.0684(14) Uani 1 1 d .
H38 H 0.6602 1.1052 0.2229 0.082 Uiso 1 1 calc R
N1 N 0.67100(17) 0.9208(4) 0.3732(3) 0.0598(10) Uani 1 1 d .

loop_
_atom_site_aniso_label
_atom_site_aniso_U_11
_atom_site_aniso_U_22
_atom_site_aniso_U_33
_atom_site_aniso_U_23
_atom_site_aniso_U_13
_atom_site_aniso_U_12
C1 0.067(4) 0.054(3) 0.075(3) 0.014(3) 0.022(3) 0.005(3)
C2 0.085(4) 0.054(3) 0.059(3) 0.002(3) 0.016(3) 0.001(3)
C3 0.068(4) 0.055(3) 0.050(3) 0.000(2) 0.003(2) 0.000(3)
C4 0.070(4) 0.042(3) 0.040(2) -0.006(2) 0.001(2) -0.001(2)
C5 0.071(4) 0.049(3) 0.043(3) -0.006(2) -0.008(2) -0.004(2)
C6 0.053(3) 0.041(3) 0.043(2) 0.003(2) -0.009(2) -0.004(2)
C7 0.054(3) 0.053(3) 0.042(2) -0.009(2) 0.000(2) -0.003(2)
C8 0.052(3) 0.051(3) 0.037(2) -0.006(2) -0.002(2) -0.007(2)
C9 0.058(3) 0.050(3) 0.053(3) 0.002(2) -0.005(2) -0.006(2)
C10 0.061(4) 0.057(3) 0.063(3) 0.003(2) -0.013(2) -0.009(3)
C11 0.059(3) 0.059(3) 0.073(3) 0.008(3) 0.001(3) -0.007(3)
C12 0.060(3) 0.040(3) 0.060(3) 0.010(2) 0.008(2) -0.001(2)
C13 0.055(3) 0.030(2) 0.047(3) 0.0119(19) 0.003(2) 0.000(2)
C14 0.067(3) 0.029(2) 0.036(2) 0.0068(18) 0.000(2) 0.004(2)
C15 0.055(3) 0.035(3) 0.039(2) 0.0002(19) 0.000(2) 0.000(2)
C16 0.053(3) 0.027(2) 0.032(2) 0.0035(17) -0.0048(19) 0.001(2)
C17 0.053(3) 0.036(3) 0.037(2) 0.0050(19) -0.003(2) 0.000(2)
C18 0.054(3) 0.030(2) 0.043(2) 0.0063(19) -0.005(2) 0.000(2)
C19 0.053(3) 0.031(2) 0.038(2) 0.0009(18) -0.004(2) -0.001(2)
C20 0.046(3) 0.035(3) 0.046(2) 0.0037(19) -0.001(2) -0.004(2)
C21 0.057(3) 0.035(3) 0.034(2) -0.0015(18) -0.0069(19) 0.004(2)
C22 0.050(3) 0.040(3) 0.048(2) -0.001(2) -0.001(2) 0.004(2)
C23 0.058(3) 0.037(3) 0.048(3) 0.001(2) -0.003(2) -0.003(2)
C24 0.057(3) 0.040(3) 0.043(2) 0.001(2) 0.000(2) 0.004(2)
C25 0.068(3) 0.040(3) 0.050(3) -0.010(2) 0.002(2) 0.006(2)
C26 0.059(3) 0.044(3) 0.045(2) 0.000(2) 0.003(2) -0.004(2)
C27 0.058(3) 0.048(3) 0.057(3) -0.001(2) 0.013(2) -0.001(3)
C28 0.085(4) 0.064(4) 0.060(3) -0.006(3) 0.000(3) -0.010(3)
C29 0.114(5) 0.057(4) 0.071(3) 0.012(3) 0.020(3) 0.000(4)
C30 0.076(4) 0.061(4) 0.122(5) -0.007(4) 0.033(4) -0.018(3)
C31 0.066(4) 0.071(4) 0.125(5) -0.002(4) 0.003(3) -0.006(3)
C32 0.055(3) 0.067(4) 0.086(3) 0.002(3) -0.001(3) -0.001(3)
C33 0.054(3) 0.049(3) 0.069(3) -0.003(3) -0.001(2) 0.004(2)
C34 0.072(4) 0.079(4) 0.087(4) -0.013(3) 0.022(3) 0.005(3)
C35 0.072(5) 0.089(5) 0.136(6) -0.034(4) 0.017(4) 0.014(4)
C36 0.070(5) 0.083(5) 0.151(6) -0.035(5) -0.017(4) 0.022(4)
C37 0.082(4) 0.054(4) 0.122(5) 0.005(3) -0.037(4) 0.002(3)
C38 0.072(4) 0.060(3) 0.072(3) -0.001(3) -0.006(3) 0.003(3)
N1 0.049(3) 0.055(3) 0.077(2) 0.007(2) 0.0126(19) 0.002(2)

loop_
_atom_type_symbol
_atom_type_description
_atom_type_scat_dispersion_real
_atom_type_scat_dispersion_imag
_atom_type_scat_source
C C 0.0033 0.0016 'International Tables Vol C Tables 4.2.6.8 and 6.1.1.4'
H H 0.0000 0.0000 'International Tables Vol C Tables 4.2.6.8 and 6.1.1.4'
N N 0.0061 0.0033 'International Tables Vol C Tables 4.2.6.8 and 6.1.1.4'

loop_
_geom_angle_atom_site_label_1
_geom_angle_atom_site_label_2
_geom_angle_atom_site_label_3
_geom_angle
C2 C1 C12 119.4(5)
C2 C1 H1 120.3
C12 C1 H1 120.3
C1 C2 C3 121.4(4)
C1 C2 H2 119.3
C3 C2 H2 119.3
C14 C3 C2 122.0(4)
C14 C3 H3 119.0
C2 C3 H3 119.0
C15 C4 C5 120.8(4)
C15 C4 H4 119.6
C5 C4 H4 119.6
C6 C5 C4 121.7(4)
C6 C5 H5 119.2
C4 C5 H5 119.2
C5 C6 C19 120.2(4)
C5 C6 H6 119.9
C19 C6 H6 119.9
C20 C7 C8 121.9(4)
C20 C7 H7 119.0
C8 C7 H7 119.0
C17 C8 C7 122.0(4)
C17 C8 H8 119.0
C7 C8 H8 119.0
C18 C9 C10 121.7(4)
C18 C9 H9 119.2
C10 C9 H9 119.2
C11 C10 C9 121.7(4)
C11 C10 H10 119.2
C9 C10 H10 119.2
C10 C11 C12 119.3(4)
C10 C11 H11 120.3
C12 C11 H11 120.3
C1 C12 C11 120.9(5)
C1 C12 C13 119.4(4)
C11 C12 C13 119.7(4)
C14 C13 C12 120.1(4)
C14 C13 C18 120.5(4)
C12 C13 C18 119.3(4)
C3 C14 C13 117.7(4)
C3 C14 C15 122.3(4)
C13 C14 C15 120.0(4)
C4 C15 C16 119.5(4)
C4 C15 C14 121.1(4)
C16 C15 C14 119.3(3)
C19 C16 C15 119.6(3)
C19 C16 C17 119.4(3)
C15 C16 C17 120.9(4)
C8 C17 C16 118.2(4)
C8 C17 C18 121.8(4)
C16 C17 C18 119.9(3)
C9 C18 C13 118.2(4)
C9 C18 C17 122.8(4)
C13 C18 C17 119.0(4)
C16 C19 C6 118.1(4)
C16 C19 C20 120.0(3)
C6 C19 C20 121.8(4)
C7 C20 C19 118.0(4)
C7 C20 C21 118.6(4)
C19 C20 C21 123.4(3)
C26 C21 C22 115.3(4)
C26 C21 C20 121.2(4)
C22 C21 C20 123.4(4)
C23 C22 C21 122.8(4)
C23 C22 H22 118.6
C21 C22 H22 118.6
C22 C23 C24 120.6(4)
C22 C23 H23 119.7
C24 C23 H23 119.7
C25 C24 C23 117.8(4)
C25 C24 N1 121.9(4)
C23 C24 N1 120.4(4)
C24 C25 C26 121.1(4)
C24 C25 H25 119.5
C26 C25 H25 119.5
C21 C26 C25 122.5(4)
C21 C26 H26 118.8
C25 C26 H26 118.8
C32 C27 C28 119.2(5)
C32 C27 N1 120.6(4)
C28 C27 N1 120.2(4)
C29 C28 C27 119.6(5)
C29 C28 H28 120.2
C27 C28 H28 120.2
C30 C29 C28 120.8(5)
C30 C29 H29 119.6
C28 C29 H29 119.6
C31 C30 C29 119.0(5)
C31 C30 H30 120.5
C29 C30 H30 120.5
C30 C31 C32 121.1(5)
C30 C31 H31 119.5
C32 C31 H31 119.5
C27 C32 C31 120.3(5)
C27 C32 H32 119.8
C31 C32 H32 119.8
C34 C33 C38 119.2(5)
C34 C33 N1 119.9(4)
C38 C33 N1 121.0(4)
C35 C34 C33 120.1(5)
C35 C34 H34 120.0
C33 C34 H34 120.0
C36 C35 C34 120.7(6)
C36 C35 H35 119.7
C34 C35 H35 119.7
C35 C36 C37 120.2(6)
C35 C36 H36 119.9
C37 C36 H36 119.9
C36 C37 C38 119.8(6)
C36 C37 H37 120.1
C38 C37 H37 120.1
C37 C38 C33 120.0(5)
C37 C38 H38 120.0
C33 C38 H38 120.0
C27 N1 C24 120.6(4)
C27 N1 C33 118.1(4)
C24 N1 C33 121.3(4)

loop_
_geom_bond_atom_site_label_1
_geom_bond_atom_site_label_2
_geom_bond_distance
C1 C2 1.364(6)
C1 C12 1.416(6)
C1 H1 0.9300
C2 C3 1.397(5)
C2 H2 0.9300
C3 C14 1.383(5)
C3 H3 0.9300
C4 C15 1.370(5)
C4 C5 1.378(5)
C4 H4 0.9300
C5 C6 1.358(5)
C5 H5 0.9300
C6 C19 1.423(5)
C6 H6 0.9300
C7 C20 1.374(5)
C7 C8 1.377(5)
C7 H7 0.9300
C8 C17 1.376(5)
C8 H8 0.9300
C9 C18 1.387(5)
C9 C10 1.394(5)
C9 H9 0.9300
C10 C11 1.360(6)
C10 H10 0.9300
C11 C12 1.422(6)
C11 H11 0.9300
C12 C13 1.430(5)
C13 C14 1.428(5)
C13 C18 1.434(5)
C14 C15 1.467(5)
C15 C16 1.422(5)
C16 C19 1.418(5)
C16 C17 1.426(5)
C17 C18 1.469(5)
C19 C20 1.428(5)
C20 C21 1.472(5)
C21 C26 1.390(5)
C21 C22 1.404(5)
C22 C23 1.378(5)
C22 H22 0.9300
C23 C24 1.392(5)
C23 H23 0.9300
C24 C25 1.379(5)
C24 N1 1.423(5)
C25 C26 1.388(5)
C25 H25 0.9300
C26 H26 0.9300
C27 C32 1.365(6)
C27 C28 1.385(6)
C27 N1 1.421(5)
C28 C29 1.377(6)
C28 H28 0.9300
C29 C30 1.376(6)
C29 H29 0.9300
C30 C31 1.350(7)
C30 H30 0.9300
C31 C32 1.380(7)
C31 H31 0.9300
C32 H32 0.9300
C33 C34 1.379(6)
C33 C38 1.386(6)
C33 N1 1.429(5)
C34 C35 1.374(7)
C34 H34 0.9300
C35 C36 1.359(8)
C35 H35 0.9300
C36 C37 1.371(8)
C36 H36 0.9300
C37 C38 1.383(6)
C37 H37 0.9300
C38 H38 0.9300

loop_
_geom_torsion_atom_site_label_1
_geom_torsion_atom_site_label_2
_geom_torsion_atom_site_label_3
_geom_torsion_atom_site_label_4
_geom_torsion
C12 C1 C2 C3 -0.7(7)
C1 C2 C3 C14 0.0(7)
C15 C4 C5 C6 -2.5(6)
C4 C5 C6 C19 0.2(6)
C20 C7 C8 C17 -0.5(6)
C18 C9 C10 C11 0.7(7)
C9 C10 C11 C12 -2.9(7)
C2 C1 C12 C11 179.7(4)
C2 C1 C12 C13 0.2(6)
C10 C11 C12 C1 -177.4(4)
C10 C11 C12 C13 2.1(6)
C1 C12 C13 C14 1.0(6)
C11 C12 C13 C14 -178.5(4)
C1 C12 C13 C18 -179.7(3)
C11 C12 C13 C18 0.8(6)
C2 C3 C14 C13 1.2(6)
C2 C3 C14 C15 -177.5(4)
C12 C13 C14 C3 -1.7(5)
C18 C13 C14 C3 179.0(3)
C12 C13 C14 C15 177.1(4)
C18 C13 C14 C15 -2.2(5)
C5 C4 C15 C16 2.5(6)
C5 C4 C15 C14 -176.0(4)
C3 C14 C15 C4 0.1(6)
C13 C14 C15 C4 -178.6(4)
C3 C14 C15 C16 -178.4(3)
C13 C14 C15 C16 3.0(5)
C4 C15 C16 C19 -0.2(5)
C14 C15 C16 C19 178.3(3)
C4 C15 C16 C17 -177.6(4)
C14 C15 C16 C17 0.9(5)
C7 C8 C17 C16 4.4(6)
C7 C8 C17 C18 -176.4(4)
C19 C16 C17 C8 -3.6(5)
C15 C16 C17 C8 173.8(3)
C19 C16 C17 C18 177.3(3)
C15 C16 C17 C18 -5.3(5)
C10 C9 C18 C13 2.2(6)
C10 C9 C18 C17 -179.3(4)
C14 C13 C18 C9 176.4(4)
C12 C13 C18 C9 -2.9(5)
C14 C13 C18 C17 -2.2(5)
C12 C13 C18 C17 178.5(3)
C8 C17 C18 C9 8.3(6)
C16 C17 C18 C9 -172.5(3)
C8 C17 C18 C13 -173.2(3)
C16 C17 C18 C13 6.0(5)
C15 C16 C19 C6 -2.0(5)
C17 C16 C19 C6 175.4(3)
C15 C16 C19 C20 -178.5(3)
C17 C16 C19 C20 -1.0(5)
C5 C6 C19 C16 2.0(6)
C5 C6 C19 C20 178.4(4)
C8 C7 C20 C19 -4.1(6)
C8 C7 C20 C21 174.9(4)
C16 C19 C20 C7 4.8(5)
C6 C19 C20 C7 -171.5(4)
C16 C19 C20 C21 -174.1(4)
C6 C19 C20 C21 9.6(6)
C7 C20 C21 C26 40.5(5)
C19 C20 C21 C26 -140.6(4)
C7 C20 C21 C22 -135.4(4)
C19 C20 C21 C22 43.6(5)
C26 C21 C22 C23 1.0(5)
C20 C21 C22 C23 177.1(3)
C21 C22 C23 C24 -0.4(6)
C22 C23 C24 C25 -1.0(6)
C22 C23 C24 N1 179.7(3)
C23 C24 C25 C26 1.9(6)
N1 C24 C25 C26 -178.8(3)
C22 C21 C26 C25 -0.1(5)
C20 C21 C26 C25 -176.3(3)
C24 C25 C26 C21 -1.4(6)
C32 C27 C28 C29 -2.8(7)
N1 C27 C28 C29 177.6(4)
C27 C28 C29 C30 1.3(7)
C28 C29 C30 C31 0.9(8)
C29 C30 C31 C32 -1.5(8)
C28 C27 C32 C31 2.1(7)
N1 C27 C32 C31 -178.3(4)
C30 C31 C32 C27 0.0(8)
C38 C33 C34 C35 -0.4(7)
N1 C33 C34 C35 179.7(4)
C33 C34 C35 C36 0.6(9)
C34 C35 C36 C37 -1.0(9)
C35 C36 C37 C38 1.3(9)
C36 C37 C38 C33 -1.1(7)
C34 C33 C38 C37 0.7(7)
N1 C33 C38 C37 -179.4(4)
C32 C27 N1 C24 -125.7(4)
C28 C27 N1 C24 53.9(5)
C32 C27 N1 C33 56.5(5)
C28 C27 N1 C33 -123.9(4)
C25 C24 N1 C27 -148.0(4)
C23 C24 N1 C27 31.3(5)
C25 C24 N1 C33 29.8(6)
C23 C24 N1 C33 -151.0(4)
C34 C33 N1 C27 38.8(6)
C38 C33 N1 C27 -141.1(4)
C34 C33 N1 C24 -139.0(4)
C38 C33 N1 C24 41.1(6)
